data_7011636
loop_
_publ_author_name
'Clegg, William'
'Eastham, Graham R.'
'Elsegood, Mark R. J.'
'Heaton, Brian T.'
'Iggo, Jonathan A.'
'Tooze, Robert P.'
'Whyman, Robin'
'Zacchini, Stefano'

_publ_section_title
;
 Synthesis and reactivity of palladium hydrido-solvento complexes,
 including a key intermediate in the catalytic methoxycarbonylation of
 ethene to methyl propanoate
;
_journal_issue 17
_journal_name_full 'Journal of the Chemical Society, Dalton Transactions'
_journal_page_first 3300
_journal_paper_doi 10.1039/b202372p
_journal_year 2002
_chemical_formula_sum 'C59 H90 O9 P2 Pd S2'
_chemical_formula_weight 1175.95
_chemical_name_systematic
; 
? 
;
_space_group_IT_number 2
_symmetry_space_group_name_Hall '-P 1'
_symmetry_space_group_name_H-M 'P -1'
_atom_sites_solution_hydrogens geom
_atom_sites_solution_primary direct
_atom_sites_solution_secondary difmap
_audit_creation_method SHELXL-97
_cell_angle_alpha 72.45(3)
_cell_angle_beta 85.34(3)
_cell_angle_gamma 65.79(2)
_cell_formula_units_Z 2
_cell_length_a 14.422(3)
_cell_length_b 15.236(3)
_cell_length_c 15.695(3)
_cell_measurement_temperature 293(2)
_cell_volume 2995.4(13)
_computing_structure_refinement 'SHELXL-97 (Sheldrick, 1997)'
_computing_structure_solution 'SHELXS-97 (Sheldrick, 1990)'
_diffrn_ambient_temperature 293(2)
_diffrn_measured_fraction_theta_full 0.926
_diffrn_measured_fraction_theta_max 0.926
_diffrn_radiation_monochromator graphite
_diffrn_radiation_source 'fine-focus sealed tube'
_diffrn_radiation_type MoK\a
_diffrn_radiation_wavelength 0.71073
_diffrn_reflns_av_R_equivalents 0.0863
_diffrn_reflns_av_sigmaI/netI 0.0885
_diffrn_reflns_limit_h_max 15
_diffrn_reflns_limit_h_min -15
_diffrn_reflns_limit_k_max 16
_diffrn_reflns_limit_k_min -16
_diffrn_reflns_limit_l_max 16
_diffrn_reflns_limit_l_min -16
_diffrn_reflns_number 15324
_diffrn_reflns_theta_full 22.39
_diffrn_reflns_theta_max 22.39
_diffrn_reflns_theta_min 1.68
_exptl_absorpt_coefficient_mu 0.423
_exptl_crystal_density_diffrn 1.304
_exptl_crystal_density_method 'not measured'
_exptl_crystal_F_000 1248
_refine_diff_density_max 0.962
_refine_diff_density_min -0.760
_refine_diff_density_rms 0.097
_refine_ls_extinction_method none
_refine_ls_goodness_of_fit_ref 0.970
_refine_ls_hydrogen_treatment mixed
_refine_ls_matrix_type full
_refine_ls_number_parameters 672
_refine_ls_number_reflns 7168
_refine_ls_number_restraints 86
_refine_ls_restrained_S_all 0.976
_refine_ls_R_factor_all 0.0630
_refine_ls_R_factor_gt 0.0538
_refine_ls_shift/su_max 0.001
_refine_ls_shift/su_mean 0.000
_refine_ls_structure_factor_coef Fsqd
_refine_ls_weighting_details 'w=1/[\s^2^(Fo^2^)+(0.0984P)^2^+0.0000P] where P=(Fo^2^+2Fc^2^)/3'
_refine_ls_weighting_scheme calc
_refine_ls_wR_factor_gt 0.1353
_refine_ls_wR_factor_ref 0.1403
_reflns_number_gt 5845
_reflns_number_total 7168
_reflns_threshold_expression >2sigma(I)
_cod_data_source_file b202372p.txt
_cod_data_source_block zac2
_cod_depositor_comments
;
The following automatic conversions were performed:

'_refine_ls_weighting_scheme' value 'calc
w=1/[\s^2^(Fo^2^)+(0.0984P)^2^+0.0000P] where P=(Fo^2^+2Fc^2^)/3' was
changed to 'calc'. New tag '_refine_ls_weighting_details' was
created. The value of the new tag was set to
'w=1/[\s^2^(Fo^2^)+(0.0984P)^2^+0.0000P] where P=(Fo^2^+2Fc^2^)/3'.

Automatic conversion script
Id: cif_fix_values 3143 2015-03-26 13:38:13Z robertas 
;
_cod_original_cell_volume 2995.6(11)
_cod_database_code 7011636

loop_
_symmetry_equiv_pos_as_xyz
'x, y, z'
'-x, -y, -z'

loop_
_atom_site_label
_atom_site_type_symbol
_atom_site_fract_x
_atom_site_fract_y
_atom_site_fract_z
_atom_site_U_iso_or_equiv
_atom_site_adp_type
_atom_site_occupancy
_atom_site_calc_flag
_atom_site_refinement_flags
_atom_site_disorder_assembly
_atom_site_disorder_group
Pd1 Pd 0.99557(3) 0.72817(2) 0.27987(2) 0.02220(16) Uani 1 d . . .
P1 P 0.94347(10) 0.73897(9) 0.13744(8) 0.0261(3) Uani 1 d . . .
P2 P 1.01590(9) 0.87677(9) 0.24963(8) 0.0241(3) Uani 1 d . . .
S1 S 0.83732(10) 0.73388(10) 0.63136(8) 0.0356(3) Uani 1 d . . .
S2 S 1.07560(15) 0.73787(13) 0.78579(12) 0.0619(5) Uani 1 d . . .
C1 C 1.1468(4) 0.6576(4) 0.0976(4) 0.0401(13) Uani 1 d . . .
H1A H 1.1376 0.7251 0.0620 0.048 Uiso 1 calc R . .
H1B H 1.1633 0.6496 0.1589 0.048 Uiso 1 calc R . .
C2 C 1.2352(5) 0.5807(5) 0.0626(4) 0.0553(16) Uani 1 d . . .
H2A H 1.2217 0.5924 -0.0003 0.066 Uiso 1 calc R . .
H2B H 1.2974 0.5889 0.0684 0.066 Uiso 1 calc R . .
C3 C 1.2486(4) 0.4746(4) 0.1146(4) 0.0527(15) Uani 1 d . . .
H3A H 1.2682 0.4608 0.1765 0.063 Uiso 1 calc R . .
H3B H 1.3024 0.4269 0.0898 0.063 Uiso 1 calc R . .
C4 C 1.1505(4) 0.4618(4) 0.1103(4) 0.0502(15) Uani 1 d . . .
H4A H 1.1346 0.4696 0.0489 0.060 Uiso 1 calc R . .
H4B H 1.1598 0.3943 0.1459 0.060 Uiso 1 calc R . .
C5 C 1.0624(4) 0.5373(4) 0.1443(4) 0.0411(13) Uani 1 d . . .
H5A H 1.0751 0.5251 0.2074 0.049 Uiso 1 calc R . .
H5B H 1.0008 0.5283 0.1377 0.049 Uiso 1 calc R . .
C6 C 1.0468(4) 0.6448(4) 0.0938(3) 0.0324(12) Uani 1 d . . .
H6 H 1.0290 0.6574 0.0310 0.039 Uiso 1 calc R . .
C7 C 0.8004(4) 0.6978(5) 0.0548(4) 0.0444(14) Uani 1 d . . .
H7A H 0.7795 0.7618 0.0081 0.053 Uiso 1 calc R . .
H7B H 0.8585 0.6489 0.0349 0.053 Uiso 1 calc R . .
C8 C 0.7133(4) 0.6635(5) 0.0712(4) 0.0526(16) Uani 1 d . . .
H8A H 0.6929 0.6596 0.0155 0.063 Uiso 1 calc R . .
H8B H 0.7369 0.5965 0.1135 0.063 Uiso 1 calc R . .
C9 C 0.6220(4) 0.7340(5) 0.1072(4) 0.0490(15) Uani 1 d . . .
H9A H 0.5704 0.7070 0.1205 0.059 Uiso 1 calc R . .
H9B H 0.5932 0.7990 0.0623 0.059 Uiso 1 calc R . .
C10 C 0.6525(4) 0.7471(5) 0.1917(4) 0.0434(14) Uani 1 d . . .
H10A H 0.5940 0.7955 0.2118 0.052 Uiso 1 calc R . .
H10B H 0.6746 0.6833 0.2387 0.052 Uiso 1 calc R . .
C11 C 0.7377(4) 0.7833(4) 0.1749(3) 0.0345(12) Uani 1 d . . .
H11A H 0.7566 0.7900 0.2298 0.041 Uiso 1 calc R . .
H11B H 0.7143 0.8490 0.1305 0.041 Uiso 1 calc R . .
C12 C 0.8307(4) 0.7093(4) 0.1417(3) 0.0292(11) Uani 1 d . . .
H12 H 0.8482 0.6437 0.1868 0.035 Uiso 1 calc R . .
C13 C 0.9195(4) 0.8506(4) 0.0392(3) 0.0333(12) Uani 1 d . . .
H13A H 0.9852 0.8497 0.0192 0.040 Uiso 1 calc R . .
H13B H 0.8882 0.8415 -0.0081 0.040 Uiso 1 calc R . .
C14 C 0.8554(4) 0.9542(3) 0.0464(3) 0.0288(11) Uani 1 d . . .
C15 C 0.7569(4) 1.0059(4) 0.0063(3) 0.0400(13) Uani 1 d . . .
H15 H 0.7306 0.9731 -0.0198 0.048 Uiso 1 calc R . .
C16 C 0.6983(4) 1.1040(4) 0.0047(4) 0.0430(14) Uani 1 d . . .
H16 H 0.6332 1.1374 -0.0225 0.052 Uiso 1 calc R . .
C17 C 0.7377(4) 1.1525(4) 0.0442(4) 0.0458(14) Uani 1 d . . .
H17 H 0.6988 1.2187 0.0436 0.055 Uiso 1 calc R . .
C18 C 0.8334(4) 1.1030(4) 0.0839(3) 0.0393(13) Uani 1 d . . .
H18 H 0.8591 1.1367 0.1094 0.047 Uiso 1 calc R . .
C19 C 0.8935(4) 1.0031(4) 0.0873(3) 0.0300(11) Uani 1 d . . .
C20 C 0.9994(4) 0.9536(4) 0.1307(3) 0.0334(12) Uani 1 d . . .
H20A H 1.0230 1.0060 0.1260 0.040 Uiso 1 calc R . .
H20B H 1.0438 0.9108 0.0963 0.040 Uiso 1 calc R . .
C21 C 0.8161(3) 0.9726(4) 0.2983(3) 0.0304(11) Uani 1 d . . .
H21A H 0.7970 0.9877 0.2360 0.036 Uiso 1 calc R . .
H21B H 0.8128 0.9089 0.3310 0.036 Uiso 1 calc R . .
C22 C 0.7419(4) 1.0558(4) 0.3361(4) 0.0409(13) Uani 1 d . . .
H22A H 0.7415 1.1201 0.3002 0.049 Uiso 1 calc R . .
H22B H 0.6738 1.0589 0.3324 0.049 Uiso 1 calc R . .
C23 C 0.7701(4) 1.0380(4) 0.4317(4) 0.0418(13) Uani 1 d . . .
H23A H 0.7581 0.9805 0.4692 0.050 Uiso 1 calc R . .
H23B H 0.7267 1.0963 0.4505 0.050 Uiso 1 calc R . .
C24 C 0.8813(4) 1.0187(4) 0.4454(4) 0.0435(14) Uani 1 d . . .
H24A H 0.8905 1.0805 0.4174 0.052 Uiso 1 calc R . .
H24B H 0.8980 0.9989 0.5089 0.052 Uiso 1 calc R . .
C25 C 0.9532(4) 0.9368(4) 0.4062(3) 0.0302(11) Uani 1 d . . .
H25A H 0.9491 0.8733 0.4381 0.036 Uiso 1 calc R . .
H25B H 1.0226 0.9291 0.4133 0.036 Uiso 1 calc R . .
C26 C 0.9252(3) 0.9640(3) 0.3061(3) 0.0244(10) Uani 1 d . . .
H26 H 0.9246 1.0308 0.2768 0.029 Uiso 1 calc R . .
C27 C 1.1442(3) 0.8625(4) 0.2803(3) 0.0278(11) Uani 1 d . . .
H27 H 1.1577 0.8241 0.3439 0.033 Uiso 1 calc R . .
C28 C 1.2271(4) 0.8000(4) 0.2303(3) 0.0359(12) Uani 1 d . . .
H28A H 1.2160 0.8346 0.1666 0.043 Uiso 1 calc R . .
H28B H 1.2231 0.7356 0.2403 0.043 Uiso 1 calc R . .
C29 C 1.3327(4) 0.7821(4) 0.2607(4) 0.0446(14) Uani 1 d . . .
H29A H 1.3827 0.7483 0.2232 0.054 Uiso 1 calc R . .
H29B H 1.3480 0.7382 0.3217 0.054 Uiso 1 calc R . .
C30 C 1.3415(4) 0.8801(5) 0.2562(4) 0.0467(15) Uani 1 d . . .
H30A H 1.4072 0.8646 0.2821 0.056 Uiso 1 calc R . .
H30B H 1.3371 0.9197 0.1942 0.056 Uiso 1 calc R . .
C31 C 1.2581(4) 0.9404(4) 0.3060(4) 0.0436(14) Uani 1 d . . .
H31A H 1.2637 1.0033 0.3000 0.052 Uiso 1 calc R . .
H31B H 1.2666 0.9032 0.3691 0.052 Uiso 1 calc R . .
C32 C 1.1530(4) 0.9631(4) 0.2711(4) 0.0349(12) Uani 1 d . . .
H32A H 1.1423 1.0033 0.2089 0.042 Uiso 1 calc R . .
H32B H 1.1013 1.0010 0.3051 0.042 Uiso 1 calc R . .
C33 C 1.0481(4) 0.6604(4) 0.4187(3) 0.0269(11) Uani 1 d . . .
H33 H 0.998(3) 0.701(3) 0.448(3) 0.016(12) Uiso 1 d . . .
C34 C 1.1514(4) 0.6413(4) 0.4487(3) 0.0312(12) Uani 1 d . . .
C35 C 1.1607(4) 0.6785(4) 0.5180(4) 0.0414(13) Uani 1 d . . .
H35 H 1.1026 0.7165 0.5422 0.050 Uiso 1 calc R . .
C36 C 1.2560(6) 0.6589(5) 0.5503(4) 0.063(2) Uani 1 d . . .
H36 H 1.2616 0.6836 0.5962 0.076 Uiso 1 calc R . .
C37 C 1.3428(5) 0.6027(5) 0.5146(5) 0.067(2) Uani 1 d . . .
H37 H 1.4066 0.5898 0.5364 0.080 Uiso 1 calc R . .
C38 C 1.3351(5) 0.5659(5) 0.4471(5) 0.0569(17) Uani 1 d . . .
H38 H 1.3934 0.5279 0.4232 0.068 Uiso 1 calc R . .
C39 C 1.2393(4) 0.5860(4) 0.4148(4) 0.0398(13) Uani 1 d . . .
H39 H 1.2346 0.5611 0.3687 0.048 Uiso 1 calc R . .
C40 C 1.0326(4) 0.5866(4) 0.3904(3) 0.0271(11) Uani 1 d . . .
H40 H 1.090(3) 0.530(3) 0.387(3) 0.012(10) Uiso 1 d . . .
C41 C 0.9359(4) 0.5889(4) 0.3787(3) 0.0298(11) Uani 1 d . . .
C42 C 0.8422(4) 0.6620(4) 0.4001(3) 0.0280(11) Uani 1 d . . .
H42 H 0.848(4) 0.719(4) 0.409(3) 0.038(14) Uiso 1 d . . .
C43 C 0.7521(4) 0.6548(4) 0.4066(3) 0.0303(11) Uani 1 d . . .
H43 H 0.7499 0.5973 0.3992 0.036 Uiso 1 calc R . .
C44 C 0.6570(4) 0.7311(4) 0.4245(3) 0.0291(11) Uani 1 d . . .
C45 C 0.6458(4) 0.8285(4) 0.4155(3) 0.0369(13) Uani 1 d . . .
H45 H 0.6999 0.8465 0.3958 0.044 Uiso 1 calc R . .
C46 C 0.5571(4) 0.8991(4) 0.4347(4) 0.0412(13) Uani 1 d . . .
H46 H 0.5516 0.9638 0.4281 0.049 Uiso 1 calc R . .
C47 C 0.4763(4) 0.8735(5) 0.4637(4) 0.0473(15) Uani 1 d . . .
H47 H 0.4166 0.9204 0.4781 0.057 Uiso 1 calc R . .
C48 C 0.4842(5) 0.7790(5) 0.4713(5) 0.0584(17) Uani 1 d . . .
H48 H 0.4294 0.7620 0.4902 0.070 Uiso 1 calc R . .
C49 C 0.5729(4) 0.7089(4) 0.4513(4) 0.0450(14) Uani 1 d . . .
H49 H 0.5766 0.6453 0.4556 0.054 Uiso 1 calc R . .
C50 C 1.0982(7) 0.6171(5) 0.7931(6) 0.087(3) Uani 1 d . . .
H50A H 1.1352 0.5728 0.8484 0.104 Uiso 1 calc R . .
H50B H 1.1376 0.5989 0.7439 0.104 Uiso 1 calc R . .
H50C H 1.0347 0.6113 0.7909 0.104 Uiso 1 calc R . .
C60 C 0.7126(5) 0.7414(7) 0.6433(4) 0.074(2) Uani 1 d . . .
H60A H 0.7039 0.7103 0.7047 0.089 Uiso 1 calc R . .
H60B H 0.7002 0.7071 0.6061 0.089 Uiso 1 calc R . .
H60C H 0.6654 0.8108 0.6257 0.089 Uiso 1 calc R . .
O1 O 0.9246(3) 0.5166(3) 0.3535(2) 0.0372(8) Uani 1 d . . .
H1 H 0.9774 0.4654 0.3658 0.056 Uiso 1 calc R . .
O2 O 0.8477(4) 0.7859(4) 0.6925(3) 0.0648(12) Uani 1 d . . .
O3 O 0.9019(4) 0.6288(3) 0.6627(3) 0.0672(13) Uani 1 d . . .
O4 O 0.8478(3) 0.7804(3) 0.5401(2) 0.0507(10) Uani 1 d . . .
O5 O 1.0163(4) 0.8000(3) 0.6968(3) 0.0629(12) Uani 1 d . . .
O6 O 1.0231(6) 0.7698(6) 0.8543(4) 0.117(2) Uani 1 d . . .
H6A H 0.9756 0.7523 0.8644 0.175 Uiso 1 calc R . .
O7 O 1.1742(4) 0.7455(5) 0.7754(5) 0.110(2) Uani 1 d . . .
O50 O 1.3838(4) 0.0910(4) 0.1031(3) 0.0709(13) Uani 1 d DU . .
C51 C 1.3665(5) 0.1482(6) 0.1623(5) 0.072(2) Uani 1 d DU . .
H51A H 1.3166 0.1370 0.2045 0.087 Uiso 1 calc R . .
H51B H 1.3404 0.2193 0.1295 0.087 Uiso 1 calc R . .
C52 C 1.4603(8) 0.1185(11) 0.2087(10) 0.176(6) Uani 1 d DU . .
H52A H 1.4812 0.1741 0.1924 0.211 Uiso 1 calc R . .
H52B H 1.4515 0.1011 0.2727 0.211 Uiso 1 calc R . .
C53 C 1.5366(5) 0.0345(6) 0.1870(5) 0.077(2) Uani 1 d DU . .
H53A H 1.5551 -0.0259 0.2377 0.093 Uiso 1 calc R . .
H53B H 1.5971 0.0466 0.1679 0.093 Uiso 1 calc R . .
C54 C 1.4864(5) 0.0253(5) 0.1114(4) 0.0631(18) Uani 1 d DU . .
H54A H 1.5191 0.0421 0.0561 0.076 Uiso 1 calc R . .
H54B H 1.4928 -0.0434 0.1238 0.076 Uiso 1 calc R . .
O60 O 1.4993(10) 0.5688(9) 0.7041(8) 0.200(4) Uani 1 d DU . .
C61 C 1.4675(11) 0.6508(9) 0.7337(9) 0.148(5) Uani 1 d DU . .
H61A H 1.4076 0.7037 0.6983 0.178 Uiso 1 calc R . .
H61B H 1.5205 0.6757 0.7271 0.178 Uiso 1 calc R . .
C62 C 1.4433(10) 0.6241(12) 0.8279(9) 0.154(5) Uani 1 d DU . .
H62A H 1.4959 0.6192 0.8661 0.184 Uiso 1 calc R . .
H62B H 1.3786 0.6739 0.8382 0.184 Uiso 1 calc R . .
C63 C 1.4385(14) 0.5268(13) 0.8448(11) 0.189(6) Uani 1 d DU . .
H63A H 1.4769 0.4798 0.8996 0.227 Uiso 1 calc R . .
H63B H 1.3686 0.5335 0.8497 0.227 Uiso 1 calc R . .
C64 C 1.4827(17) 0.4933(11) 0.7686(11) 0.213(7) Uani 1 d DU . .
H64A H 1.5466 0.4349 0.7872 0.255 Uiso 1 calc R . .
H64B H 1.4373 0.4735 0.7440 0.255 Uiso 1 calc R . .

loop_
_atom_site_aniso_label
_atom_site_aniso_U_11
_atom_site_aniso_U_22
_atom_site_aniso_U_33
_atom_site_aniso_U_23
_atom_site_aniso_U_13
_atom_site_aniso_U_12
Pd1 0.0309(2) 0.0204(2) 0.0182(2) -0.00804(16) 0.00414(15) -0.01195(17)
P1 0.0391(7) 0.0223(7) 0.0198(6) -0.0093(5) 0.0037(5) -0.0134(6)
P2 0.0311(7) 0.0248(7) 0.0213(6) -0.0086(5) 0.0055(5) -0.0154(6)
S1 0.0412(7) 0.0328(7) 0.0312(7) -0.0147(6) 0.0056(6) -0.0105(6)
S2 0.0903(13) 0.0481(10) 0.0553(10) -0.0206(8) -0.0141(10) -0.0290(9)
C1 0.045(3) 0.034(3) 0.047(3) -0.020(3) 0.010(3) -0.018(3)
C2 0.051(4) 0.061(4) 0.057(4) -0.027(4) 0.019(3) -0.022(3)
C3 0.048(3) 0.043(4) 0.061(4) -0.026(3) 0.002(3) -0.005(3)
C4 0.055(4) 0.034(3) 0.058(4) -0.017(3) 0.004(3) -0.013(3)
C5 0.059(3) 0.025(3) 0.040(3) -0.018(3) 0.012(3) -0.013(3)
C6 0.042(3) 0.031(3) 0.025(3) -0.011(2) 0.003(2) -0.014(2)
C7 0.050(3) 0.053(4) 0.041(3) -0.028(3) 0.003(3) -0.021(3)
C8 0.053(4) 0.058(4) 0.060(4) -0.027(3) -0.006(3) -0.027(3)
C9 0.046(3) 0.055(4) 0.049(3) -0.013(3) -0.007(3) -0.024(3)
C10 0.036(3) 0.050(3) 0.040(3) -0.012(3) 0.003(3) -0.014(3)
C11 0.044(3) 0.028(3) 0.027(3) -0.009(2) 0.001(2) -0.008(2)
C12 0.038(3) 0.027(3) 0.024(2) -0.012(2) 0.002(2) -0.012(2)
C13 0.055(3) 0.031(3) 0.015(2) -0.004(2) 0.000(2) -0.020(3)
C14 0.046(3) 0.022(3) 0.016(2) 0.000(2) 0.006(2) -0.016(2)
C15 0.054(3) 0.039(3) 0.028(3) -0.004(3) -0.002(3) -0.024(3)
C16 0.039(3) 0.036(3) 0.035(3) 0.009(3) -0.007(2) -0.010(3)
C17 0.057(4) 0.025(3) 0.041(3) -0.004(3) 0.008(3) -0.007(3)
C18 0.065(4) 0.030(3) 0.025(3) -0.007(2) 0.003(3) -0.023(3)
C19 0.045(3) 0.027(3) 0.018(2) -0.006(2) 0.006(2) -0.016(2)
C20 0.045(3) 0.035(3) 0.022(3) -0.005(2) 0.008(2) -0.022(3)
C21 0.029(3) 0.035(3) 0.031(3) -0.010(2) 0.003(2) -0.017(2)
C22 0.028(3) 0.035(3) 0.056(4) -0.015(3) 0.007(3) -0.009(2)
C23 0.040(3) 0.039(3) 0.048(3) -0.023(3) 0.017(3) -0.014(3)
C24 0.049(3) 0.051(4) 0.046(3) -0.034(3) 0.018(3) -0.024(3)
C25 0.031(3) 0.038(3) 0.029(3) -0.019(2) 0.007(2) -0.016(2)
C26 0.034(3) 0.021(2) 0.024(2) -0.010(2) 0.009(2) -0.016(2)
C27 0.031(3) 0.027(3) 0.030(3) -0.008(2) 0.005(2) -0.018(2)
C28 0.043(3) 0.034(3) 0.034(3) -0.013(2) 0.008(2) -0.017(2)
C29 0.031(3) 0.048(3) 0.051(3) -0.018(3) 0.015(3) -0.012(3)
C30 0.033(3) 0.060(4) 0.050(3) -0.011(3) 0.003(3) -0.025(3)
C31 0.041(3) 0.045(3) 0.053(3) -0.017(3) 0.003(3) -0.024(3)
C32 0.035(3) 0.033(3) 0.046(3) -0.015(3) 0.006(2) -0.021(2)
C33 0.033(3) 0.025(3) 0.024(2) -0.008(2) 0.006(2) -0.013(2)
C34 0.037(3) 0.024(3) 0.029(3) -0.001(2) 0.004(2) -0.015(2)
C35 0.044(3) 0.044(3) 0.039(3) -0.009(3) -0.007(3) -0.021(3)
C36 0.073(5) 0.070(5) 0.052(4) 0.001(4) -0.026(4) -0.042(4)
C37 0.045(4) 0.057(4) 0.083(5) 0.012(4) -0.018(4) -0.025(3)
C38 0.040(3) 0.044(4) 0.071(4) 0.001(3) 0.003(3) -0.014(3)
C39 0.036(3) 0.029(3) 0.047(3) -0.001(3) 0.001(3) -0.014(2)
C40 0.031(3) 0.023(3) 0.024(3) -0.010(2) 0.008(2) -0.008(2)
C41 0.044(3) 0.023(3) 0.024(2) -0.007(2) 0.006(2) -0.016(2)
C42 0.034(3) 0.031(3) 0.023(2) -0.004(2) 0.005(2) -0.020(2)
C43 0.039(3) 0.030(3) 0.022(2) -0.003(2) 0.002(2) -0.019(2)
C44 0.031(3) 0.038(3) 0.021(2) -0.008(2) 0.000(2) -0.018(2)
C45 0.038(3) 0.037(3) 0.039(3) -0.009(3) 0.008(2) -0.022(3)
C46 0.039(3) 0.041(3) 0.046(3) -0.017(3) 0.003(3) -0.016(3)
C47 0.027(3) 0.056(4) 0.057(4) -0.020(3) 0.009(3) -0.014(3)
C48 0.042(3) 0.060(4) 0.081(5) -0.019(4) 0.013(3) -0.032(3)
C49 0.037(3) 0.039(3) 0.060(4) -0.011(3) 0.005(3) -0.019(3)
C50 0.114(6) 0.042(4) 0.100(6) 0.002(4) -0.047(5) -0.033(4)
C60 0.057(4) 0.118(7) 0.037(3) -0.011(4) 0.008(3) -0.034(4)
O1 0.047(2) 0.0297(19) 0.043(2) -0.0158(18) 0.0043(18) -0.0194(17)
O2 0.080(3) 0.067(3) 0.060(3) -0.045(3) 0.016(2) -0.026(3)
O3 0.078(3) 0.035(2) 0.063(3) -0.011(2) 0.012(2) -0.002(2)
O4 0.061(2) 0.057(3) 0.038(2) -0.015(2) 0.0146(19) -0.029(2)
O5 0.091(3) 0.042(2) 0.053(3) -0.007(2) -0.005(2) -0.028(2)
O6 0.150(7) 0.122(6) 0.065(4) -0.038(4) 0.017(4) -0.037(5)
O7 0.093(4) 0.098(4) 0.161(6) -0.025(4) -0.025(4) -0.064(4)
O50 0.074(3) 0.069(3) 0.061(3) -0.022(3) -0.009(2) -0.017(3)
C51 0.068(5) 0.070(5) 0.073(5) -0.033(4) -0.002(4) -0.013(4)
C52 0.120(8) 0.195(12) 0.213(12) -0.168(11) -0.063(9) 0.025(8)
C53 0.067(4) 0.095(6) 0.061(4) -0.039(4) 0.004(4) -0.013(4)
C54 0.057(4) 0.059(4) 0.060(4) -0.012(4) -0.001(3) -0.013(3)
O60 0.280(12) 0.138(8) 0.179(10) -0.070(8) 0.044(9) -0.070(9)
C61 0.164(11) 0.129(10) 0.174(12) -0.084(10) 0.016(10) -0.054(9)
C62 0.128(9) 0.181(13) 0.159(12) -0.102(11) 0.024(9) -0.037(9)
C63 0.190(14) 0.184(15) 0.199(15) -0.055(13) 0.046(12) -0.090(12)
C64 0.36(2) 0.109(10) 0.160(13) -0.039(10) 0.033(15) -0.094(13)

loop_
_atom_type_symbol
_atom_type_description
_atom_type_scat_dispersion_real
_atom_type_scat_dispersion_imag
_atom_type_scat_source
C C 0.0020 0.0020 'International Tables Vol C Tables 4.2.6.8 and 6.1.1.4'
H H 0.0000 0.0000 'International Tables Vol C Tables 4.2.6.8 and 6.1.1.4'
O O 0.0080 0.0060 'International Tables Vol C Tables 4.2.6.8 and 6.1.1.4'
P P 0.0900 0.0950 'International Tables Vol C Tables 4.2.6.8 and 6.1.1.4'
Pd Pd -1.1770 1.0070 'International Tables Vol C Tables 4.2.6.8 and 6.1.1.4'
S S 0.1100 0.1240 'International Tables Vol C Tables 4.2.6.8 and 6.1.1.4'

loop_
_geom_angle_atom_site_label_1
_geom_angle_atom_site_label_2
_geom_angle_atom_site_label_3
_geom_angle
_geom_angle_site_symmetry_1
_geom_angle_site_symmetry_3
_geom_angle_publ_flag
C33 Pd1 C40 38.07(18) . . ?
C33 Pd1 P2 100.58(13) . . ?
C40 Pd1 P2 138.18(13) . . ?
C33 Pd1 P1 157.93(14) . . ?
C40 Pd1 P1 119.90(13) . . ?
P2 Pd1 P1 101.04(5) . . ?
C13 P1 C12 105.8(2) . . ?
C13 P1 C6 98.5(2) . . ?
C12 P1 C6 106.6(2) . . ?
C13 P1 Pd1 123.09(16) . . ?
C12 P1 Pd1 111.94(15) . . ?
C6 P1 Pd1 109.07(16) . . ?
C26 P2 C20 103.6(2) . . ?
C26 P2 C27 106.0(2) . . ?
C20 P2 C27 101.4(2) . . ?
C26 P2 Pd1 112.77(14) . . ?
C20 P2 Pd1 116.56(17) . . ?
C27 P2 Pd1 115.03(16) . . ?
O4 S1 O3 114.2(3) . . ?
O4 S1 O2 113.8(3) . . ?
O3 S1 O2 110.0(3) . . ?
O4 S1 C60 108.1(3) . . ?
O3 S1 C60 105.5(4) . . ?
O2 S1 C60 104.3(3) . . ?
O6 S2 O7 113.7(5) . . ?
O6 S2 O5 111.1(4) . . ?
O7 S2 O5 106.0(3) . . ?
O6 S2 C50 114.0(5) . . ?
O7 S2 C50 106.9(4) . . ?
O5 S2 C50 104.4(3) . . ?
C2 C1 C6 111.7(4) . . ?
C3 C2 C1 110.5(5) . . ?
C2 C3 C4 110.4(5) . . ?
C5 C4 C3 112.2(5) . . ?
C4 C5 C6 111.7(4) . . ?
C5 C6 C1 109.7(4) . . ?
C5 C6 P1 112.8(3) . . ?
C1 C6 P1 109.7(3) . . ?
C8 C7 C12 110.0(5) . . ?
C9 C8 C7 112.3(5) . . ?
C8 C9 C10 110.7(5) . . ?
C11 C10 C9 111.0(4) . . ?
C10 C11 C12 110.8(4) . . ?
C11 C12 C7 109.5(4) . . ?
C11 C12 P1 112.5(3) . . ?
C7 C12 P1 116.1(4) . . ?
C14 C13 P1 120.3(3) . . ?
C19 C14 C15 118.9(5) . . ?
C19 C14 C13 121.7(5) . . ?
C15 C14 C13 119.3(4) . . ?
C16 C15 C14 121.4(5) . . ?
C15 C16 C17 119.1(5) . . ?
C18 C17 C16 120.1(5) . . ?
C17 C18 C19 121.6(5) . . ?
C18 C19 C14 118.8(5) . . ?
C18 C19 C20 118.8(4) . . ?
C14 C19 C20 122.4(5) . . ?
C19 C20 P2 117.5(3) . . ?
C22 C21 C26 110.2(4) . . ?
C23 C22 C21 111.9(4) . . ?
C22 C23 C24 112.6(4) . . ?
C25 C24 C23 111.8(4) . . ?
C24 C25 C26 110.4(4) . . ?
C21 C26 C25 107.7(4) . . ?
C21 C26 P2 112.6(3) . . ?
C25 C26 P2 113.7(3) . . ?
C28 C27 C32 110.8(4) . . ?
C28 C27 P2 111.8(3) . . ?
C32 C27 P2 114.5(3) . . ?
C27 C28 C29 111.6(4) . . ?
C28 C29 C30 112.4(5) . . ?
C31 C30 C29 110.9(4) . . ?
C30 C31 C32 112.0(5) . . ?
C31 C32 C27 109.1(4) . . ?
C40 C33 C34 120.0(5) . . ?
C40 C33 Pd1 73.1(3) . . ?
C34 C33 Pd1 121.9(3) . . ?
C39 C34 C35 117.8(5) . . ?
C39 C34 C33 123.6(5) . . ?
C35 C34 C33 118.6(5) . . ?
C36 C35 C34 120.4(6) . . ?
C37 C36 C35 120.2(6) . . ?
C38 C37 C36 120.2(6) . . ?
C37 C38 C39 119.4(6) . . ?
C34 C39 C38 122.1(6) . . ?
C41 C40 C33 123.4(5) . . ?
C41 C40 Pd1 90.6(3) . . ?
C33 C40 Pd1 68.9(3) . . ?
O1 C41 C40 121.6(5) . . ?
O1 C41 C42 114.5(4) . . ?
C40 C41 C42 123.7(4) . . ?
C43 C42 C41 124.9(5) . . ?
C42 C43 C44 124.5(5) . . ?
C45 C44 C49 116.8(5) . . ?
C45 C44 C43 122.3(4) . . ?
C49 C44 C43 120.9(5) . . ?
C46 C45 C44 122.0(5) . . ?
C45 C46 C47 119.6(5) . . ?
C48 C47 C46 119.8(6) . . ?
C47 C48 C49 120.4(5) . . ?
C48 C49 C44 121.4(5) . . ?
C54 O50 C51 108.7(5) . . ?
O50 C51 C52 108.4(6) . . ?
C53 C52 C51 110.2(7) . . ?
C52 C53 C54 103.2(6) . . ?
O50 C54 C53 108.6(6) . . ?
C61 O60 C64 108.5(11) . . ?
O60 C61 C62 109.7(10) . . ?
C63 C62 C61 104.5(10) . . ?
C64 C63 C62 104.9(10) . . ?
O60 C64 C63 110.4(11) . . ?

loop_
_geom_bond_atom_site_label_1
_geom_bond_atom_site_label_2
_geom_bond_distance
_geom_bond_site_symmetry_2
_geom_bond_publ_flag
Pd1 C33 2.158(5) . ?
Pd1 C40 2.213(5) . ?
Pd1 P2 2.3046(13) . ?
Pd1 P1 2.3535(13) . ?
P1 C13 1.847(5) . ?
P1 C12 1.849(5) . ?
P1 C6 1.850(5) . ?
P2 C26 1.833(5) . ?
P2 C20 1.854(5) . ?
P2 C27 1.859(5) . ?
S1 O4 1.420(4) . ?
S1 O3 1.432(4) . ?
S1 O2 1.467(4) . ?
S1 C60 1.753(6) . ?
S2 O6 1.360(6) . ?
S2 O7 1.465(6) . ?
S2 O5 1.521(5) . ?
S2 C50 1.701(7) . ?
C1 C2 1.533(8) . ?
C1 C6 1.541(7) . ?
C2 C3 1.513(9) . ?
C3 C4 1.514(8) . ?
C4 C5 1.510(8) . ?
C5 C6 1.519(7) . ?
C7 C8 1.524(8) . ?
C7 C12 1.546(7) . ?
C8 C9 1.515(9) . ?
C9 C10 1.522(8) . ?
C10 C11 1.516(7) . ?
C11 C12 1.529(7) . ?
C13 C14 1.502(7) . ?
C14 C19 1.396(7) . ?
C14 C15 1.401(7) . ?
C15 C16 1.376(8) . ?
C16 C17 1.390(8) . ?
C17 C18 1.365(8) . ?
C18 C19 1.396(7) . ?
C19 C20 1.512(7) . ?
C21 C22 1.530(8) . ?
C21 C26 1.536(6) . ?
C22 C23 1.501(8) . ?
C23 C24 1.528(8) . ?
C24 C25 1.519(7) . ?
C25 C26 1.541(7) . ?
C27 C28 1.522(7) . ?
C27 C32 1.552(7) . ?
C28 C29 1.524(7) . ?
C29 C30 1.529(8) . ?
C30 C31 1.509(8) . ?
C31 C32 1.520(7) . ?
C33 C40 1.426(7) . ?
C33 C34 1.484(7) . ?
C34 C39 1.373(7) . ?
C34 C35 1.407(7) . ?
C35 C36 1.387(8) . ?
C36 C37 1.382(10) . ?
C37 C38 1.369(10) . ?
C38 C39 1.392(8) . ?
C40 C41 1.406(7) . ?
C41 O1 1.348(6) . ?
C41 C42 1.448(7) . ?
C42 C43 1.342(7) . ?
C43 C44 1.462(7) . ?
C44 C45 1.388(7) . ?
C44 C49 1.390(7) . ?
C45 C46 1.374(8) . ?
C46 C47 1.377(8) . ?
C47 C48 1.364(9) . ?
C48 C49 1.376(8) . ?
O50 C54 1.395(7) . ?
O50 C51 1.399(7) . ?
C51 C52 1.424(10) . ?
C52 C53 1.419(11) . ?
C53 C54 1.508(9) . ?
O60 C61 1.353(11) . ?
O60 C64 1.375(12) . ?
C61 C62 1.464(13) . ?
C62 C63 1.456(15) . ?
C63 C64 1.440(13) . ?

loop_
_geom_torsion_atom_site_label_1
_geom_torsion_atom_site_label_2
_geom_torsion_atom_site_label_3
_geom_torsion_atom_site_label_4
_geom_torsion
_geom_torsion_site_symmetry_1
_geom_torsion_site_symmetry_2
_geom_torsion_site_symmetry_3
_geom_torsion_site_symmetry_4
_geom_torsion_publ_flag
C33 Pd1 P1 C13 -172.8(4) . . . . ?
C40 Pd1 P1 C13 -175.7(2) . . . . ?
P2 Pd1 P1 C13 -4.5(2) . . . . ?
C33 Pd1 P1 C12 59.4(4) . . . . ?
C40 Pd1 P1 C12 56.5(2) . . . . ?
P2 Pd1 P1 C12 -132.38(18) . . . . ?
C33 Pd1 P1 C6 -58.4(4) . . . . ?
C40 Pd1 P1 C6 -61.3(2) . . . . ?
P2 Pd1 P1 C6 109.87(16) . . . . ?
C33 Pd1 P2 C26 -69.8(2) . . . . ?
C40 Pd1 P2 C26 -76.9(3) . . . . ?
P1 Pd1 P2 C26 114.62(16) . . . . ?
C33 Pd1 P2 C20 170.5(2) . . . . ?
C40 Pd1 P2 C20 163.4(3) . . . . ?
P1 Pd1 P2 C20 -5.07(19) . . . . ?
C33 Pd1 P2 C27 51.9(2) . . . . ?
C40 Pd1 P2 C27 44.9(3) . . . . ?
P1 Pd1 P2 C27 -123.59(18) . . . . ?
C6 C1 C2 C3 -56.7(6) . . . . ?
C1 C2 C3 C4 56.3(7) . . . . ?
C2 C3 C4 C5 -56.7(7) . . . . ?
C3 C4 C5 C6 56.4(6) . . . . ?
C4 C5 C6 C1 -54.6(6) . . . . ?
C4 C5 C6 P1 -177.2(4) . . . . ?
C2 C1 C6 C5 55.3(6) . . . . ?
C2 C1 C6 P1 179.6(4) . . . . ?
C13 P1 C6 C5 -160.9(4) . . . . ?
C12 P1 C6 C5 -51.5(4) . . . . ?
Pd1 P1 C6 C5 69.6(4) . . . . ?
C13 P1 C6 C1 76.5(4) . . . . ?
C12 P1 C6 C1 -174.1(3) . . . . ?
Pd1 P1 C6 C1 -53.0(4) . . . . ?
C12 C7 C8 C9 56.2(7) . . . . ?
C7 C8 C9 C10 -55.3(7) . . . . ?
C8 C9 C10 C11 55.8(6) . . . . ?
C9 C10 C11 C12 -58.3(6) . . . . ?
C10 C11 C12 C7 58.6(5) . . . . ?
C10 C11 C12 P1 -170.8(3) . . . . ?
C8 C7 C12 C11 -57.0(6) . . . . ?
C8 C7 C12 P1 174.4(4) . . . . ?
C13 P1 C12 C11 -74.5(4) . . . . ?
C6 P1 C12 C11 -178.7(3) . . . . ?
Pd1 P1 C12 C11 62.1(3) . . . . ?
C13 P1 C12 C7 52.7(5) . . . . ?
C6 P1 C12 C7 -51.5(4) . . . . ?
Pd1 P1 C12 C7 -170.7(3) . . . . ?
C12 P1 C13 C14 82.6(4) . . . . ?
C6 P1 C13 C14 -167.3(4) . . . . ?
Pd1 P1 C13 C14 -47.8(5) . . . . ?
P1 C13 C14 C19 77.1(5) . . . . ?
P1 C13 C14 C15 -106.9(5) . . . . ?
C19 C14 C15 C16 1.4(7) . . . . ?
C13 C14 C15 C16 -174.6(4) . . . . ?
C14 C15 C16 C17 -0.3(8) . . . . ?
C15 C16 C17 C18 0.1(8) . . . . ?
C16 C17 C18 C19 -0.9(8) . . . . ?
C17 C18 C19 C14 2.0(7) . . . . ?
C17 C18 C19 C20 178.8(4) . . . . ?
C15 C14 C19 C18 -2.2(7) . . . . ?
C13 C14 C19 C18 173.7(4) . . . . ?
C15 C14 C19 C20 -179.0(4) . . . . ?
C13 C14 C19 C20 -3.0(7) . . . . ?
C18 C19 C20 P2 95.8(5) . . . . ?
C14 C19 C20 P2 -87.4(5) . . . . ?
C26 P2 C20 C19 -55.6(4) . . . . ?
C27 P2 C20 C19 -165.4(4) . . . . ?
Pd1 P2 C20 C19 68.9(4) . . . . ?
C26 C21 C22 C23 -57.2(5) . . . . ?
C21 C22 C23 C24 51.6(6) . . . . ?
C22 C23 C24 C25 -51.3(6) . . . . ?
C23 C24 C25 C26 56.3(6) . . . . ?
C22 C21 C26 C25 60.9(5) . . . . ?
C22 C21 C26 P2 -172.9(3) . . . . ?
C24 C25 C26 C21 -60.8(5) . . . . ?
C24 C25 C26 P2 173.6(3) . . . . ?
C20 P2 C26 C21 81.7(3) . . . . ?
C27 P2 C26 C21 -172.0(3) . . . . ?
Pd1 P2 C26 C21 -45.2(3) . . . . ?
C20 P2 C26 C25 -155.4(3) . . . . ?
C27 P2 C26 C25 -49.0(4) . . . . ?
Pd1 P2 C26 C25 77.7(3) . . . . ?
C26 P2 C27 C28 -174.2(3) . . . . ?
C20 P2 C27 C28 -66.2(4) . . . . ?
Pd1 P2 C27 C28 60.5(4) . . . . ?
C26 P2 C27 C32 -47.1(4) . . . . ?
C20 P2 C27 C32 60.8(4) . . . . ?
Pd1 P2 C27 C32 -172.5(3) . . . . ?
C32 C27 C28 C29 55.1(5) . . . . ?
P2 C27 C28 C29 -175.9(3) . . . . ?
C27 C28 C29 C30 -52.9(6) . . . . ?
C28 C29 C30 C31 53.0(6) . . . . ?
C29 C30 C31 C32 -56.6(6) . . . . ?
C30 C31 C32 C27 58.7(6) . . . . ?
C28 C27 C32 C31 -57.5(5) . . . . ?
P2 C27 C32 C31 175.0(3) . . . . ?
P2 Pd1 C33 C40 -172.3(3) . . . . ?
P1 Pd1 C33 C40 -4.1(6) . . . . ?
C40 Pd1 C33 C34 115.3(6) . . . . ?
P2 Pd1 C33 C34 -57.1(4) . . . . ?
P1 Pd1 C33 C34 111.2(4) . . . . ?
C40 C33 C34 C39 32.4(7) . . . . ?
Pd1 C33 C34 C39 -55.5(6) . . . . ?
C40 C33 C34 C35 -145.2(5) . . . . ?
Pd1 C33 C34 C35 127.0(4) . . . . ?
C39 C34 C35 C36 -0.2(7) . . . . ?
C33 C34 C35 C36 177.5(5) . . . . ?
C34 C35 C36 C37 0.1(8) . . . . ?
C35 C36 C37 C38 -0.1(9) . . . . ?
C36 C37 C38 C39 0.2(9) . . . . ?
C35 C34 C39 C38 0.3(7) . . . . ?
C33 C34 C39 C38 -177.2(5) . . . . ?
C37 C38 C39 C34 -0.4(8) . . . . ?
C34 C33 C40 C41 166.5(4) . . . . ?
Pd1 C33 C40 C41 -76.1(4) . . . . ?
C34 C33 C40 Pd1 -117.5(4) . . . . ?
C33 Pd1 C40 C41 125.9(5) . . . . ?
P2 Pd1 C40 C41 137.2(2) . . . . ?
P1 Pd1 C40 C41 -55.9(3) . . . . ?
P2 Pd1 C40 C33 11.3(4) . . . . ?
P1 Pd1 C40 C33 178.2(3) . . . . ?
C33 C40 C41 O1 -178.7(4) . . . . ?
Pd1 C40 C41 O1 116.4(4) . . . . ?
C33 C40 C41 C42 -4.6(7) . . . . ?
Pd1 C40 C41 C42 -69.5(4) . . . . ?
O1 C41 C42 C43 8.3(7) . . . . ?
C40 C41 C42 C43 -166.2(5) . . . . ?
C41 C42 C43 C44 -177.2(4) . . . . ?
C42 C43 C44 C45 15.8(7) . . . . ?
C42 C43 C44 C49 -164.5(5) . . . . ?
C49 C44 C45 C46 2.1(7) . . . . ?
C43 C44 C45 C46 -178.3(5) . . . . ?
C44 C45 C46 C47 -0.1(8) . . . . ?
C45 C46 C47 C48 -1.4(9) . . . . ?
C46 C47 C48 C49 0.8(10) . . . . ?
C47 C48 C49 C44 1.3(10) . . . . ?
C45 C44 C49 C48 -2.7(8) . . . . ?
C43 C44 C49 C48 177.7(5) . . . . ?
C54 O50 C51 C52 0.4(11) . . . . ?
O50 C51 C52 C53 -6.3(16) . . . . ?
C51 C52 C53 C54 9.0(15) . . . . ?
C51 O50 C54 C53 5.3(8) . . . . ?
C52 C53 C54 O50 -8.7(11) . . . . ?
C64 O60 C61 C62 9(2) . . . . ?
O60 C61 C62 C63 -14.2(18) . . . . ?
C61 C62 C63 C64 13(2) . . . . ?
C61 O60 C64 C63 0(2) . . . . ?
C62 C63 C64 O60 -8(2) . . . . ?
